data_4130282
loop_
_publ_author_name
'Radkov, Vasily'
'Roisnel, Thierry'
'Trifonov, Alexander'
'Carpentier, Jean-Fran\,cois'
'Kirillov, Evgueni'

_publ_section_title
;
 Tandem C(sp(2))-OMe Activation/C(sp(2))-C(sp(2)) Coupling in Early
 Transition-Metal Complexes: Aromatic C-O Activation beyond Late
 Transition Metals.
;
_journal_issue 13
_journal_name_full 'Journal of the American Chemical Society'
_journal_page_first 4350
_journal_page_last 4353
_journal_paper_doi 10.1021/jacs.6b01877
_journal_volume 138
_journal_year 2016
_chemical_compound_source 'synthesis as described'
_chemical_formula_moiety 'C60 H55 F6 N8 O2 Sc, 2.5(C6 H6)'
_chemical_formula_sum 'C75 H70 F6 N8 O2 Sc'
_chemical_formula_weight 1274.35
_space_group_IT_number 2
_space_group_name_Hall '-P 1'
_space_group_name_H-M_alt 'P -1'
_symmetry_cell_setting triclinic
_symmetry_Int_Tables_number 2
_symmetry_space_group_name_Hall '-P 1'
_symmetry_space_group_name_H-M 'P -1'
_atom_sites_solution_hydrogens geom
_atom_sites_solution_primary direct
_atom_sites_solution_secondary difmap
_audit_conform_dict_location ftp://ftp.iucr.org/pub/cif_core.dic
_audit_conform_dict_name cif_core.dic
_audit_conform_dict_version 2.4.3
_audit_creation_date 2014-06-05T14:24:48-00:00
_audit_creation_method 'WinGX routine CIF_UPDATE'
_cell_angle_alpha 73.837(6)
_cell_angle_beta 84.453(6)
_cell_angle_gamma 64.670(6)
_cell_formula_units_Z 2
_cell_length_a 11.8165(18)
_cell_length_b 13.720(2)
_cell_length_c 22.645(4)
_cell_measurement_reflns_used 5686
_cell_measurement_temperature 150(2)
_cell_measurement_theta_max 23.05
_cell_measurement_theta_min 2.33
_cell_measurement_wavelength 0.71073
_cell_volume 3186.1(9)
_computing_cell_refinement 'Bruker APEX2 (Bruker, 2006)'
_computing_data_collection 'Bruker APEX2 (Bruker, 2006)'
_computing_data_reduction 'Bruker APEX2 (Bruker, 2006)'
_computing_molecular_graphics 'Ortep-3 for Windows (Farrugia, 1997)'
_computing_publication_material
;
           WinGX publication routines (Farrugia, 2012),
           CRYSCAL (T. Roisnel, local program)
;
_computing_structure_refinement 'SHELXL-97 (Sheldrick, 1997)'
_computing_structure_solution 'SIR97 (Altomare et al., 1999)'
_diffrn_ambient_temperature 150(2)
_diffrn_detector 'CCD plate'
_diffrn_measured_fraction_theta_full 0.976
_diffrn_measured_fraction_theta_max 0.939
_diffrn_measurement_device_type 'APEXII, Bruker-AXS'
_diffrn_measurement_method 'CCD rotation images, thin slices'
_diffrn_radiation_monochromator graphite
_diffrn_radiation_probe x-ray
_diffrn_radiation_type MoK\a
_diffrn_radiation_wavelength 0.71073
_diffrn_reflns_av_R_equivalents 0.0901
_diffrn_reflns_av_unetI/netI 0.1636
_diffrn_reflns_limit_h_max 15
_diffrn_reflns_limit_h_min -15
_diffrn_reflns_limit_k_max 16
_diffrn_reflns_limit_k_min -17
_diffrn_reflns_limit_l_max 29
_diffrn_reflns_limit_l_min -29
_diffrn_reflns_number 32971
_diffrn_reflns_theta_full 25
_diffrn_reflns_theta_max 27.48
_diffrn_reflns_theta_min 2.97
_exptl_absorpt_coefficient_mu 0.188
_exptl_absorpt_correction_T_max 0.983
_exptl_absorpt_correction_T_min 0.747
_exptl_absorpt_correction_type multi-scan
_exptl_absorpt_process_details
;
  [Sheldrick, G.M. (2002). SADABS Bruker AXS Inc., Madison, Wisconsin, USA]
;
_exptl_crystal_colour orange
_exptl_crystal_density_diffrn 1.328
_exptl_crystal_density_method 'not measured'
_exptl_crystal_description stick
_exptl_crystal_F_000 1334
_exptl_crystal_size_max 0.53
_exptl_crystal_size_mid 0.13
_exptl_crystal_size_min 0.09
_refine_diff_density_max 0.605
_refine_diff_density_min -0.648
_refine_diff_density_rms 0.095
_refine_ls_extinction_coef 0.0095(14)
_refine_ls_extinction_expression Fc^*^=kFc[1+0.001xFc^2^\l^3^/sin(2\q)]^-1/4^
_refine_ls_extinction_method SHELXL
_refine_ls_goodness_of_fit_ref 1.036
_refine_ls_hydrogen_treatment constr
_refine_ls_matrix_type full
_refine_ls_number_parameters 829
_refine_ls_number_reflns 13737
_refine_ls_number_restraints 0
_refine_ls_restrained_S_all 1.036
_refine_ls_R_factor_all 0.1975
_refine_ls_R_factor_gt 0.1009
_refine_ls_shift/su_max 0.017
_refine_ls_shift/su_mean 0.001
_refine_ls_structure_factor_coef Fsqd
_refine_ls_weighting_details 'calc w=1/[\s^2^(Fo^2^)+(0.1123P)^2^+10.3599P] where P=(Fo^2^+2Fc^2^)/3'
_refine_ls_weighting_scheme calc
_refine_ls_wR_factor_gt 0.2576
_refine_ls_wR_factor_ref 0.3056
_reflns_number_gt 6622
_reflns_number_total 13737
_reflns_threshold_expression >2sigma(I)
_cod_data_source_file ja6b01877_si_002.cif
_cod_data_source_block 1-Sc
_cod_database_code 4130282

loop_
_symmetry_equiv_pos_as_xyz
'x, y, z'
'-x, -y, -z'

loop_
_atom_site_label
_atom_site_type_symbol
_atom_site_fract_x
_atom_site_fract_y
_atom_site_fract_z
_atom_site_U_iso_or_equiv
_atom_site_adp_type
_atom_site_occupancy
_atom_site_symmetry_multiplicity
_atom_site_calc_flag
_atom_site_refinement_flags
Sc1 Sc 0.30979(10) 0.40990(8) 0.26022(5) 0.0240(3) Uani 1 1 d .
O1 O 0.4221(4) 0.3179(3) 0.21359(18) 0.0314(10) Uani 1 1 d .
C2 C 0.5170(6) 0.2618(5) 0.1783(3) 0.0407(16) Uani 1 1 d .
H2A H 0.5738 0.2988 0.1668 0.061 Uiso 1 1 calc R
H2B H 0.4806 0.2625 0.141 0.061 Uiso 1 1 calc R
H2C H 0.5637 0.1843 0.202 0.061 Uiso 1 1 calc R
N11 N 0.1606(5) 0.4684(4) 0.3286(2) 0.0299(12) Uani 1 1 d .
C12 C 0.0959(6) 0.5480(5) 0.3633(3) 0.0327(15) Uani 1 1 d .
C13 C 0.0063(7) 0.6560(5) 0.3357(4) 0.0458(18) Uani 1 1 d .
C14 C -0.0533(7) 0.7292(5) 0.3726(4) 0.056(2) Uani 1 1 d .
H14 H -0.1124 0.8029 0.354 0.067 Uiso 1 1 calc R
C15 C -0.0290(8) 0.6978(6) 0.4351(4) 0.061(2) Uani 1 1 d .
H15 H -0.0725 0.7485 0.4594 0.073 Uiso 1 1 calc R
C16 C 0.0583(7) 0.5931(6) 0.4614(4) 0.052(2) Uani 1 1 d .
H16 H 0.076 0.571 0.5044 0.063 Uiso 1 1 calc R
C17 C 0.1220(6) 0.5179(5) 0.4261(3) 0.0419(17) Uani 1 1 d .
C18 C -0.0237(8) 0.6929(6) 0.2693(4) 0.070(3) Uani 1 1 d .
H18A H -0.0661 0.7747 0.2563 0.105 Uiso 1 1 calc R
H18B H -0.0788 0.6613 0.2608 0.105 Uiso 1 1 calc R
H18C H 0.0538 0.6672 0.2466 0.105 Uiso 1 1 calc R
C19 C 0.2198(7) 0.4045(6) 0.4561(3) 0.0502(19) Uani 1 1 d .
H19A H 0.3009 0.3955 0.4376 0.075 Uiso 1 1 calc R
H19B H 0.1969 0.347 0.4503 0.075 Uiso 1 1 calc R
H19C H 0.2256 0.3967 0.5002 0.075 Uiso 1 1 calc R
C20 C 0.1156(5) 0.3936(4) 0.3302(3) 0.0253(13) Uani 1 1 d .
C21 C 0.0043(5) 0.3898(5) 0.3584(3) 0.0313(14) Uani 1 1 d .
H21 H -0.0462 0.4434 0.3799 0.038 Uiso 1 1 calc R
C22 C -0.0293(6) 0.3081(5) 0.3541(3) 0.0365(16) Uani 1 1 d .
H22 H -0.1033 0.3049 0.3731 0.044 Uiso 1 1 calc R
C23 C 0.0439(5) 0.2295(5) 0.3223(3) 0.0319(14) Uani 1 1 d .
H23 H 0.0211 0.1726 0.3191 0.038 Uiso 1 1 calc R
C24 C 0.1504(5) 0.2376(4) 0.2955(3) 0.0258(13) Uani 1 1 d .
N25 N 0.1870(4) 0.3167(3) 0.2975(2) 0.0246(11) Uani 1 1 d .
N26 N 0.2242(4) 0.1569(3) 0.2618(2) 0.0251(11) Uani 1 1 d .
C27 C 0.1548(5) 0.1292(5) 0.2241(3) 0.0301(14) Uani 1 1 d .
C28 C 0.1094(6) 0.2025(5) 0.1670(3) 0.0403(16) Uani 1 1 d .
C29 C 0.0416(7) 0.1745(6) 0.1308(4) 0.0513(19) Uani 1 1 d .
H29 H 0.0109 0.2216 0.0909 0.062 Uiso 1 1 calc R
C30 C 0.0202(7) 0.0811(6) 0.1525(4) 0.050(2) Uani 1 1 d .
H30 H -0.0248 0.0636 0.1275 0.06 Uiso 1 1 calc R
C31 C 0.0624(6) 0.0124(5) 0.2094(3) 0.0389(17) Uani 1 1 d .
H31 H 0.0441 -0.0511 0.224 0.047 Uiso 1 1 calc R
C32 C 0.1327(6) 0.0334(5) 0.2473(3) 0.0328(15) Uani 1 1 d .
C33 C 0.1293(8) 0.3063(5) 0.1444(3) 0.0487(19) Uani 1 1 d .
H33A H 0.0649 0.3656 0.1607 0.073 Uiso 1 1 calc R
H33B H 0.1239 0.3295 0.0994 0.073 Uiso 1 1 calc R
H33C H 0.2123 0.2923 0.1582 0.073 Uiso 1 1 calc R
C34 C 0.1785(6) -0.0464(5) 0.3097(3) 0.0397(16) Uani 1 1 d .
H34A H 0.1287 -0.012 0.3416 0.06 Uiso 1 1 calc R
H34B H 0.2668 -0.0638 0.3158 0.06 Uiso 1 1 calc R
H34C H 0.17 -0.1155 0.3123 0.06 Uiso 1 1 calc R
C35 C 0.3535(5) 0.0981(4) 0.2700(3) 0.0251(13) Uani 1 1 d .
C36 C 0.4206(6) 0.0392(5) 0.2196(3) 0.0364(15) Uani 1 1 d .
F37 F 0.3876(4) 0.1052(3) 0.16303(17) 0.0462(10) Uani 1 1 d .
F38 F 0.3979(3) -0.0500(3) 0.22239(19) 0.0464(10) Uani 1 1 d .
F39 F 0.5439(3) 0.0003(3) 0.22530(18) 0.0454(10) Uani 1 1 d .
N40 N 0.4278(4) 0.0826(4) 0.3119(2) 0.0284(11) Uani 1 1 d .
C41 C 0.3990(5) 0.1083(4) 0.3685(3) 0.0262(13) Uani 1 1 d .
C42 C 0.3150(5) 0.0787(4) 0.4082(3) 0.0306(14) Uani 1 1 d .
H42 H 0.2658 0.0497 0.3941 0.037 Uiso 1 1 calc R
C43 C 0.3011(6) 0.0901(5) 0.4664(3) 0.0332(14) Uani 1 1 d .
H43 H 0.2448 0.0669 0.4931 0.04 Uiso 1 1 calc R
C44 C 0.3694(6) 0.1355(6) 0.4867(3) 0.0421(16) Uani 1 1 d .
H44 H 0.358 0.1462 0.5269 0.051 Uiso 1 1 calc R
C45 C 0.4542(6) 0.1655(5) 0.4485(3) 0.0334(14) Uani 1 1 d .
H45 H 0.5018 0.195 0.4635 0.04 Uiso 1 1 calc R
C46 C 0.4717(5) 0.1538(4) 0.3890(3) 0.0254(13) Uani 1 1 d .
C47 C 0.5760(5) 0.1677(4) 0.3507(3) 0.0253(13) Uani 1 1 d .
C48 C 0.6768(5) 0.0691(5) 0.3433(3) 0.0330(15) Uani 1 1 d .
H48 H 0.675 -0.0012 0.3627 0.04 Uiso 1 1 calc R
C49 C 0.7770(6) 0.0727(5) 0.3087(3) 0.0336(15) Uani 1 1 d .
H49 H 0.8445 0.005 0.305 0.04 Uiso 1 1 calc R
C50 C 0.7816(5) 0.1752(5) 0.2785(3) 0.0331(15) Uani 1 1 d .
H50 H 0.8506 0.1775 0.2539 0.04 Uiso 1 1 calc R
C51 C 0.6841(5) 0.2720(4) 0.2853(3) 0.0277(13) Uani 1 1 d .
C52 C 0.5816(5) 0.2701(4) 0.3229(3) 0.0254(13) Uani 1 1 d .
O53 O 0.6777(4) 0.3759(3) 0.2561(2) 0.0378(11) Uani 1 1 d .
C54 C 0.7650(7) 0.3819(6) 0.2084(3) 0.0481(18) Uani 1 1 d .
H54A H 0.8502 0.3441 0.2262 0.072 Uiso 1 1 calc R
H54B H 0.7463 0.4604 0.1881 0.072 Uiso 1 1 calc R
H54C H 0.7583 0.3454 0.1782 0.072 Uiso 1 1 calc R
N61 N 0.2088(4) 0.5485(4) 0.1792(2) 0.0267(11) Uani 1 1 d .
C62 C 0.1712(7) 0.5653(5) 0.1176(3) 0.0381(16) Uani 1 1 d .
C63 C 0.0521(8) 0.5799(5) 0.1033(4) 0.056(2) Uani 1 1 d .
C64 C 0.0252(10) 0.5906(7) 0.0397(6) 0.082(3) Uani 1 1 d .
H64 H -0.0554 0.6017 0.0281 0.098 Uiso 1 1 calc R
C65 C 0.1169(13) 0.5849(8) -0.0038(5) 0.084(3) Uani 1 1 d .
H65 H 0.0999 0.5894 -0.0449 0.101 Uiso 1 1 calc R
C66 C 0.2272(12) 0.5732(7) 0.0114(4) 0.075(3) Uani 1 1 d .
H66 H 0.2868 0.5731 -0.02 0.09 Uiso 1 1 calc R
C67 C 0.2615(9) 0.5611(6) 0.0705(3) 0.055(2) Uani 1 1 d .
C68 C -0.0420(8) 0.5825(6) 0.1512(5) 0.077(3) Uani 1 1 d .
H68A H -0.001 0.5276 0.1895 0.115 Uiso 1 1 calc R
H68B H -0.1054 0.5643 0.1379 0.115 Uiso 1 1 calc R
H68C H -0.0821 0.6574 0.158 0.115 Uiso 1 1 calc R
C69 C 0.3917(8) 0.5421(7) 0.0825(4) 0.063(2) Uani 1 1 d .
H69A H 0.4466 0.5096 0.0512 0.094 Uiso 1 1 calc R
H69B H 0.4207 0.4906 0.1233 0.094 Uiso 1 1 calc R
H69C H 0.3937 0.6134 0.0809 0.094 Uiso 1 1 calc R
C70 C 0.2518(5) 0.6181(5) 0.1905(3) 0.0242(12) Uani 1 1 d .
C71 C 0.2360(5) 0.7259(5) 0.1567(3) 0.0287(13) Uani 1 1 d .
H71 H 0.1908 0.7602 0.1185 0.034 Uiso 1 1 calc R
C72 C 0.2871(6) 0.7802(5) 0.1800(3) 0.0311(14) Uani 1 1 d .
H72 H 0.2748 0.8541 0.158 0.037 Uiso 1 1 calc R
C73 C 0.3574(5) 0.7300(5) 0.2354(3) 0.0296(13) Uani 1 1 d .
H73 H 0.3919 0.7684 0.2517 0.036 Uiso 1 1 calc R
C74 C 0.3739(5) 0.6225(4) 0.2651(3) 0.0227(12) Uani 1 1 d .
N75 N 0.3233(4) 0.5682(3) 0.2448(2) 0.0222(10) Uani 1 1 d .
N77 N 0.4504(4) 0.5622(3) 0.3207(2) 0.0226(10) Uani 1 1 d .
C77 C 0.4837(5) 0.6342(4) 0.3468(3) 0.0279(13) Uani 1 1 d .
C78 C 0.5829(6) 0.6593(5) 0.3239(3) 0.0394(16) Uani 1 1 d .
C79 C 0.6023(8) 0.7371(6) 0.3460(4) 0.055(2) Uani 1 1 d .
H79 H 0.6701 0.7561 0.3311 0.066 Uiso 1 1 calc R
C80 C 0.5262(8) 0.7859(6) 0.3884(4) 0.058(2) Uani 1 1 d .
H80 H 0.5413 0.8384 0.4026 0.069 Uiso 1 1 calc R
C81 C 0.4271(7) 0.7594(5) 0.4107(3) 0.0464(19) Uani 1 1 d .
H81 H 0.3753 0.7928 0.4408 0.056 Uiso 1 1 calc R
C82 C 0.4023(6) 0.6842(4) 0.3896(3) 0.0319(14) Uani 1 1 d .
C83 C 0.6658(6) 0.6118(6) 0.2751(3) 0.0501(19) Uani 1 1 d .
H83A H 0.7509 0.5639 0.2921 0.075 Uiso 1 1 calc R
H83B H 0.6674 0.6729 0.2405 0.075 Uiso 1 1 calc R
H83C H 0.6331 0.5675 0.2606 0.075 Uiso 1 1 calc R
C84 C 0.2913(6) 0.6614(5) 0.4120(3) 0.0414(17) Uani 1 1 d .
H84A H 0.3189 0.587 0.4408 0.062 Uiso 1 1 calc R
H84B H 0.2458 0.6647 0.377 0.062 Uiso 1 1 calc R
H84C H 0.2361 0.7177 0.433 0.062 Uiso 1 1 calc R
C85 C 0.5047(5) 0.4471(4) 0.3422(3) 0.0231(12) Uani 1 1 d .
C86 C 0.5931(6) 0.4048(5) 0.3991(3) 0.0297(14) Uani 1 1 d .
F87 F 0.6420(3) 0.2942(3) 0.42062(16) 0.0407(9) Uani 1 1 d .
F88 F 0.5298(3) 0.4462(3) 0.44476(16) 0.0410(9) Uani 1 1 d .
F89 F 0.6902(3) 0.4320(3) 0.38854(18) 0.0441(9) Uani 1 1 d .
N90 N 0.4801(4) 0.3784(3) 0.3213(2) 0.0226(10) Uani 1 1 d .
C101 C 0.8343(6) 1.0073(5) -0.0049(2) 0.079(3) Uani 1 1 d G
H101 H 0.853 1.0116 -0.0471 0.095 Uiso 1 1 calc R
C102 C 0.9063(5) 0.9129(4) 0.0402(3) 0.075(3) Uani 1 1 d G
H102 H 0.9742 0.8527 0.0288 0.091 Uiso 1 1 calc R
C103 C 0.8789(6) 0.9065(5) 0.1018(3) 0.071(2) Uani 1 1 d G
H103 H 0.9281 0.842 0.1327 0.085 Uiso 1 1 calc R
C104 C 0.7795(7) 0.9945(6) 0.1184(2) 0.078(3) Uani 1 1 d G
H104 H 0.7608 0.9902 0.1606 0.093 Uiso 1 1 calc R
C105 C 0.7075(5) 1.0889(5) 0.0733(3) 0.084(3) Uani 1 1 d G
H105 H 0.6396 1.149 0.0847 0.101 Uiso 1 1 calc R
C106 C 0.7349(6) 1.0953(4) 0.0117(3) 0.083(3) Uani 1 1 d G
H106 H 0.6857 1.1598 -0.0191 0.099 Uiso 1 1 calc R
C111 C 0.6162(10) 0.8663(10) 0.0468(6) 0.094(3) Uani 1 1 d .
H111 H 0.6149 0.9369 0.0449 0.113 Uiso 1 1 calc R
C112 C 0.5791(9) 0.8095(10) 0.0987(5) 0.081(3) Uani 1 1 d .
H112 H 0.5545 0.8391 0.1335 0.098 Uiso 1 1 calc R
C113 C 0.5775(7) 0.7087(8) 0.1004(4) 0.069(2) Uani 1 1 d .
H113 H 0.5477 0.6706 0.1355 0.083 Uiso 1 1 calc R
C114 C 0.6182(8) 0.6648(9) 0.0523(5) 0.081(3) Uani 1 1 d .
H114 H 0.6223 0.593 0.0549 0.097 Uiso 1 1 calc R
C115 C 0.6534(9) 0.7206(11) -0.0001(5) 0.085(3) Uani 1 1 d .
H115 H 0.6762 0.69 -0.0345 0.102 Uiso 1 1 calc R
C116 C 0.6564(10) 0.8205(10) -0.0036(5) 0.089(3) Uani 1 1 d .
H116 H 0.685 0.8581 -0.0395 0.107 Uiso 1 1 calc R
C121 C -0.0130(7) 0.9538(5) 0.4553(3) 0.0435(17) Uani 1 1 d .
H121 H -0.0224 0.9219 0.4249 0.052 Uiso 1 1 calc R
C122 C 0.0695(7) 0.8887(5) 0.5046(3) 0.0461(18) Uani 1 1 d .
H122 H 0.1182 0.8116 0.5076 0.055 Uiso 1 1 calc R
C123 C 0.0820(6) 0.9333(5) 0.5489(3) 0.0423(17) Uani 1 1 d .
H123 H 0.1382 0.887 0.5829 0.051 Uiso 1 1 calc R

loop_
_atom_site_aniso_label
_atom_site_aniso_U_11
_atom_site_aniso_U_22
_atom_site_aniso_U_33
_atom_site_aniso_U_23
_atom_site_aniso_U_13
_atom_site_aniso_U_12
Sc1 0.0204(6) 0.0177(5) 0.0377(7) -0.0133(4) 0.0030(5) -0.0082(4)
O1 0.024(2) 0.027(2) 0.043(3) -0.0206(18) 0.0039(19) -0.0040(18)
C2 0.035(4) 0.041(4) 0.055(4) -0.031(3) 0.010(3) -0.015(3)
N11 0.031(3) 0.026(2) 0.043(3) -0.020(2) 0.010(2) -0.017(2)
C12 0.027(3) 0.026(3) 0.052(4) -0.021(3) 0.016(3) -0.015(3)
C13 0.042(4) 0.027(3) 0.070(5) -0.021(3) 0.020(4) -0.014(3)
C14 0.047(4) 0.024(3) 0.102(7) -0.033(4) 0.036(5) -0.018(3)
C15 0.069(6) 0.047(4) 0.097(7) -0.057(5) 0.050(5) -0.038(4)
C16 0.060(5) 0.054(5) 0.063(5) -0.038(4) 0.026(4) -0.034(4)
C17 0.041(4) 0.034(3) 0.060(5) -0.029(3) 0.022(3) -0.019(3)
C18 0.053(5) 0.043(4) 0.088(7) -0.014(4) 0.010(5) 0.001(4)
C19 0.056(5) 0.056(4) 0.045(4) -0.020(4) 0.010(4) -0.026(4)
C20 0.018(3) 0.018(3) 0.040(3) -0.010(2) 0.000(3) -0.006(2)
C21 0.019(3) 0.023(3) 0.055(4) -0.020(3) 0.010(3) -0.008(2)
C22 0.022(3) 0.034(3) 0.062(4) -0.023(3) 0.015(3) -0.016(3)
C23 0.024(3) 0.030(3) 0.055(4) -0.018(3) 0.009(3) -0.020(3)
C24 0.023(3) 0.015(2) 0.041(4) -0.009(2) 0.000(3) -0.009(2)
N25 0.018(2) 0.015(2) 0.043(3) -0.012(2) 0.004(2) -0.0075(19)
N26 0.019(2) 0.019(2) 0.041(3) -0.016(2) 0.002(2) -0.0062(19)
C27 0.024(3) 0.024(3) 0.046(4) -0.022(3) 0.001(3) -0.005(2)
C28 0.042(4) 0.032(3) 0.050(4) -0.021(3) 0.000(3) -0.012(3)
C29 0.048(5) 0.051(4) 0.056(5) -0.020(4) -0.011(4) -0.015(4)
C30 0.035(4) 0.056(5) 0.075(6) -0.043(4) -0.001(4) -0.018(4)
C31 0.029(3) 0.032(3) 0.071(5) -0.035(3) 0.010(3) -0.016(3)
C32 0.024(3) 0.029(3) 0.051(4) -0.023(3) 0.009(3) -0.012(3)
C33 0.062(5) 0.031(3) 0.050(4) -0.009(3) -0.004(4) -0.017(3)
C34 0.034(4) 0.029(3) 0.063(5) -0.020(3) 0.010(3) -0.017(3)
C35 0.025(3) 0.018(3) 0.040(4) -0.015(2) 0.012(3) -0.013(2)
C36 0.036(4) 0.041(4) 0.046(4) -0.026(3) 0.014(3) -0.023(3)
F37 0.045(2) 0.057(2) 0.044(2) -0.027(2) 0.0125(19) -0.022(2)
F38 0.040(2) 0.0354(19) 0.081(3) -0.0387(19) 0.021(2) -0.0213(18)
F39 0.029(2) 0.049(2) 0.070(3) -0.038(2) 0.0166(19) -0.0165(18)
N40 0.025(3) 0.022(2) 0.041(3) -0.015(2) 0.003(2) -0.009(2)
C41 0.024(3) 0.013(2) 0.039(3) -0.009(2) -0.001(3) -0.003(2)
C42 0.026(3) 0.018(3) 0.048(4) -0.012(3) 0.004(3) -0.008(2)
C43 0.027(3) 0.029(3) 0.042(4) -0.009(3) 0.007(3) -0.011(3)
C44 0.037(4) 0.051(4) 0.041(4) -0.018(3) 0.002(3) -0.018(3)
C45 0.031(3) 0.030(3) 0.044(4) -0.014(3) -0.003(3) -0.013(3)
C46 0.021(3) 0.013(2) 0.038(3) -0.008(2) -0.002(3) -0.002(2)
C47 0.020(3) 0.020(3) 0.037(3) -0.011(2) -0.003(2) -0.007(2)
C48 0.024(3) 0.020(3) 0.051(4) -0.014(3) -0.002(3) -0.002(2)
C49 0.022(3) 0.024(3) 0.058(4) -0.022(3) 0.002(3) -0.006(3)
C50 0.014(3) 0.037(3) 0.056(4) -0.024(3) 0.004(3) -0.011(3)
C51 0.023(3) 0.025(3) 0.043(4) -0.015(3) 0.001(3) -0.015(3)
C52 0.016(3) 0.020(3) 0.042(4) -0.014(2) 0.001(2) -0.005(2)
O53 0.031(2) 0.027(2) 0.058(3) -0.015(2) 0.013(2) -0.0145(19)
C54 0.051(4) 0.043(4) 0.056(5) -0.012(3) 0.018(4) -0.028(4)
N61 0.024(3) 0.019(2) 0.041(3) -0.011(2) -0.002(2) -0.010(2)
C62 0.048(4) 0.025(3) 0.048(4) -0.004(3) -0.015(3) -0.021(3)
C63 0.050(5) 0.026(3) 0.090(6) -0.008(4) -0.026(5) -0.013(3)
C64 0.082(7) 0.041(5) 0.131(9) -0.017(5) -0.061(7) -0.024(5)
C65 0.117(10) 0.064(6) 0.071(7) -0.007(5) -0.033(7) -0.036(7)
C66 0.132(10) 0.055(5) 0.050(5) -0.014(4) -0.013(6) -0.047(6)
C67 0.099(7) 0.042(4) 0.038(4) -0.016(3) 0.001(4) -0.040(4)
C68 0.040(5) 0.033(4) 0.158(9) -0.037(5) -0.029(6) -0.001(4)
C69 0.080(6) 0.061(5) 0.058(5) -0.034(4) 0.031(5) -0.035(5)
C70 0.019(3) 0.030(3) 0.031(3) -0.011(2) 0.001(2) -0.016(2)
C71 0.026(3) 0.028(3) 0.035(3) -0.011(3) 0.002(3) -0.013(3)
C72 0.038(4) 0.022(3) 0.038(4) -0.009(3) 0.005(3) -0.017(3)
C73 0.029(3) 0.028(3) 0.038(4) -0.013(3) 0.000(3) -0.015(3)
C74 0.019(3) 0.021(3) 0.034(3) -0.013(2) 0.002(2) -0.011(2)
N75 0.014(2) 0.022(2) 0.035(3) -0.010(2) 0.000(2) -0.0103(19)
N77 0.020(2) 0.020(2) 0.033(3) -0.011(2) -0.002(2) -0.010(2)
C77 0.028(3) 0.023(3) 0.041(4) -0.010(3) -0.009(3) -0.016(3)
C78 0.038(4) 0.031(3) 0.051(4) -0.005(3) -0.010(3) -0.016(3)
C79 0.055(5) 0.050(4) 0.076(6) -0.009(4) -0.019(4) -0.037(4)
C80 0.073(6) 0.043(4) 0.072(5) -0.021(4) -0.027(5) -0.029(4)
C81 0.056(5) 0.030(3) 0.060(5) -0.021(3) -0.019(4) -0.014(3)
C82 0.033(3) 0.019(3) 0.042(4) -0.011(3) -0.009(3) -0.006(3)
C83 0.034(4) 0.056(4) 0.064(5) -0.012(4) 0.003(4) -0.025(4)
C84 0.044(4) 0.036(3) 0.042(4) -0.022(3) 0.004(3) -0.009(3)
C85 0.016(3) 0.023(3) 0.034(3) -0.014(2) 0.005(2) -0.009(2)
C86 0.027(3) 0.027(3) 0.039(4) -0.011(3) -0.001(3) -0.012(3)
F87 0.041(2) 0.0230(17) 0.051(2) -0.0116(16) -0.0171(18) -0.0026(16)
F88 0.040(2) 0.041(2) 0.038(2) -0.0193(17) -0.0020(17) -0.0065(17)
F89 0.0264(19) 0.043(2) 0.064(3) -0.0137(18) -0.0098(18) -0.0140(17)
N90 0.017(2) 0.017(2) 0.036(3) -0.0122(19) 0.000(2) -0.0060(19)
C101 0.086(7) 0.076(6) 0.065(6) -0.021(5) 0.020(5) -0.027(6)
C102 0.059(6) 0.062(6) 0.100(8) -0.034(5) 0.015(5) -0.015(5)
C103 0.062(6) 0.070(6) 0.088(7) -0.006(5) -0.012(5) -0.042(5)
C104 0.075(7) 0.129(9) 0.065(6) -0.041(6) 0.015(5) -0.070(7)
C105 0.051(6) 0.095(8) 0.110(8) -0.063(7) 0.022(6) -0.017(5)
C106 0.076(7) 0.051(5) 0.104(8) -0.017(5) 0.013(6) -0.016(5)
C111 0.086(8) 0.112(9) 0.102(9) -0.029(7) -0.008(7) -0.057(7)
C112 0.068(6) 0.110(8) 0.076(7) -0.040(6) 0.001(5) -0.037(6)
C113 0.037(4) 0.087(7) 0.074(6) -0.025(5) 0.007(4) -0.017(5)
C114 0.058(6) 0.114(8) 0.100(8) -0.054(7) 0.028(6) -0.053(6)
C115 0.054(6) 0.136(10) 0.082(7) -0.055(7) 0.014(5) -0.042(7)
C116 0.089(8) 0.117(9) 0.076(7) -0.012(7) 0.002(6) -0.064(8)
C121 0.052(4) 0.039(4) 0.048(4) -0.020(3) 0.007(4) -0.023(3)
C122 0.044(4) 0.029(3) 0.058(5) -0.018(3) 0.003(4) -0.005(3)
C123 0.036(4) 0.040(4) 0.055(4) -0.016(3) 0.001(3) -0.017(3)

loop_
_atom_type_symbol
_atom_type_description
_atom_type_scat_dispersion_real
_atom_type_scat_dispersion_imag
_atom_type_scat_source
C C 0.0033 0.0016 'International Tables Vol C Tables 4.2.6.8 and 6.1.1.4'
H H 0 0 'International Tables Vol C Tables 4.2.6.8 and 6.1.1.4'
N N 0.0061 0.0033 'International Tables Vol C Tables 4.2.6.8 and 6.1.1.4'
O O 0.0106 0.006 'International Tables Vol C Tables 4.2.6.8 and 6.1.1.4'
F F 0.0171 0.0103 'International Tables Vol C Tables 4.2.6.8 and 6.1.1.4'
Sc Sc 0.2519 0.3716 'International Tables Vol C Tables 4.2.6.8 and 6.1.1.4'

loop_
_geom_angle_atom_site_label_1
_geom_angle_atom_site_label_2
_geom_angle_atom_site_label_3
_geom_angle
_geom_angle_site_symmetry_1
_geom_angle_site_symmetry_3
O1 Sc1 N75 113.01(18) . .
O1 Sc1 N61 94.83(17) . .
N75 Sc1 N61 61.35(17) . .
O1 Sc1 N11 160.27(18) . .
N75 Sc1 N11 86.69(16) . .
N61 Sc1 N11 95.84(18) . .
O1 Sc1 N25 100.94(17) . .
N75 Sc1 N25 144.58(16) . .
N61 Sc1 N25 107.40(17) . .
N11 Sc1 N25 59.96(16) . .
O1 Sc1 N90 89.53(17) . .
N75 Sc1 N90 72.22(16) . .
N61 Sc1 N90 131.16(17) . .
N11 Sc1 N90 95.84(17) . .
N25 Sc1 N90 119.43(17) . .
O1 Sc1 C70 104.72(18) . .
N75 Sc1 C70 31.24(16) . .
N61 Sc1 C70 30.16(16) . .
N11 Sc1 C70 92.74(17) . .
N25 Sc1 C70 130.89(16) . .
N90 Sc1 C70 102.04(16) . .
O1 Sc1 C20 131.66(17) . .
N75 Sc1 C20 114.74(16) . .
N61 Sc1 C20 101.18(17) . .
N11 Sc1 C20 29.37(16) . .
N25 Sc1 C20 30.73(15) . .
N90 Sc1 C20 111.64(17) . .
C70 Sc1 C20 111.90(16) . .
C2 O1 Sc1 169.6(4) . .
O1 C2 H2A 109.5 . .
O1 C2 H2B 109.5 . .
H2A C2 H2B 109.5 . .
O1 C2 H2C 109.5 . .
H2A C2 H2C 109.5 . .
H2B C2 H2C 109.5 . .
C20 N11 C12 116.6(5) . .
C20 N11 Sc1 94.6(3) . .
C12 N11 Sc1 148.6(4) . .
C17 C12 C13 119.0(5) . .
C17 C12 N11 119.2(5) . .
C13 C12 N11 121.8(6) . .
C14 C13 C12 118.6(7) . .
C14 C13 C18 120.1(7) . .
C12 C13 C18 121.3(6) . .
C15 C14 C13 122.1(7) . .
C15 C14 H14 119 . .
C13 C14 H14 119 . .
C16 C15 C14 119.0(6) . .
C16 C15 H15 120.5 . .
C14 C15 H15 120.5 . .
C15 C16 C17 120.8(8) . .
C15 C16 H16 119.6 . .
C17 C16 H16 119.6 . .
C12 C17 C16 120.5(6) . .
C12 C17 C19 120.0(5) . .
C16 C17 C19 119.5(7) . .
C13 C18 H18A 109.5 . .
C13 C18 H18B 109.5 . .
H18A C18 H18B 109.5 . .
C13 C18 H18C 109.5 . .
H18A C18 H18C 109.5 . .
H18B C18 H18C 109.5 . .
C17 C19 H19A 109.5 . .
C17 C19 H19B 109.5 . .
H19A C19 H19B 109.5 . .
C17 C19 H19C 109.5 . .
H19A C19 H19C 109.5 . .
H19B C19 H19C 109.5 . .
N11 C20 N25 112.8(5) . .
N11 C20 C21 127.2(5) . .
N25 C20 C21 119.9(5) . .
N11 C20 Sc1 56.1(3) . .
N25 C20 Sc1 57.1(3) . .
C21 C20 Sc1 171.4(4) . .
C22 C21 C20 119.2(5) . .
C22 C21 H21 120.4 . .
C20 C21 H21 120.4 . .
C21 C22 C23 120.8(5) . .
C21 C22 H22 119.6 . .
C23 C22 H22 119.6 . .
C24 C23 C22 117.5(5) . .
C24 C23 H23 121.3 . .
C22 C23 H23 121.3 . .
N25 C24 C23 124.3(5) . .
N25 C24 N26 118.7(5) . .
C23 C24 N26 117.0(5) . .
C24 N25 C20 118.2(5) . .
C24 N25 Sc1 148.9(4) . .
C20 N25 Sc1 92.1(3) . .
C35 N26 C24 122.3(5) . .
C35 N26 C27 120.8(4) . .
C24 N26 C27 116.4(4) . .
C28 C27 C32 122.6(6) . .
C28 C27 N26 117.7(5) . .
C32 C27 N26 119.6(5) . .
C27 C28 C29 117.1(6) . .
C27 C28 C33 121.8(6) . .
C29 C28 C33 121.1(7) . .
C30 C29 C28 120.8(7) . .
C30 C29 H29 119.6 . .
C28 C29 H29 119.6 . .
C31 C30 C29 120.9(7) . .
C31 C30 H30 119.5 . .
C29 C30 H30 119.5 . .
C30 C31 C32 121.4(6) . .
C30 C31 H31 119.3 . .
C32 C31 H31 119.3 . .
C27 C32 C31 117.0(6) . .
C27 C32 C34 123.8(6) . .
C31 C32 C34 119.2(6) . .
C28 C33 H33A 109.5 . .
C28 C33 H33B 109.5 . .
H33A C33 H33B 109.5 . .
C28 C33 H33C 109.5 . .
H33A C33 H33C 109.5 . .
H33B C33 H33C 109.5 . .
C32 C34 H34A 109.5 . .
C32 C34 H34B 109.5 . .
H34A C34 H34B 109.5 . .
C32 C34 H34C 109.5 . .
H34A C34 H34C 109.5 . .
H34B C34 H34C 109.5 . .
N40 C35 N26 132.0(5) . .
N40 C35 C36 113.0(5) . .
N26 C35 C36 115.0(5) . .
F39 C36 F37 107.4(5) . .
F39 C36 F38 105.5(5) . .
F37 C36 F38 106.3(5) . .
F39 C36 C35 111.3(5) . .
F37 C36 C35 113.3(5) . .
F38 C36 C35 112.4(5) . .
C35 N40 C41 128.5(5) . .
C42 C41 N40 122.6(5) . .
C42 C41 C46 119.3(5) . .
N40 C41 C46 117.5(5) . .
C43 C42 C41 121.9(6) . .
C43 C42 H42 119.1 . .
C41 C42 H42 119.1 . .
C42 C43 C44 119.5(6) . .
C42 C43 H43 120.3 . .
C44 C43 H43 120.3 . .
C45 C44 C43 120.1(6) . .
C45 C44 H44 119.9 . .
C43 C44 H44 119.9 . .
C44 C45 C46 121.8(6) . .
C44 C45 H45 119.1 . .
C46 C45 H45 119.1 . .
C45 C46 C41 117.3(5) . .
C45 C46 C47 122.8(5) . .
C41 C46 C47 119.1(5) . .
C52 C47 C48 118.5(5) . .
C52 C47 C46 124.9(5) . .
C48 C47 C46 116.6(5) . .
C49 C48 C47 121.2(5) . .
C49 C48 H48 119.4 . .
C47 C48 H48 119.4 . .
C48 C49 C50 120.9(5) . .
C48 C49 H49 119.6 . .
C50 C49 H49 119.6 . .
C51 C50 C49 118.6(5) . .
C51 C50 H50 120.7 . .
C49 C50 H50 120.7 . .
O53 C51 C50 123.0(5) . .
O53 C51 C52 115.5(5) . .
C50 C51 C52 121.5(5) . .
C47 C52 C51 119.2(5) . .
C47 C52 N90 124.6(5) . .
C51 C52 N90 115.5(5) . .
C51 O53 C54 116.7(4) . .
O53 C54 H54A 109.5 . .
O53 C54 H54B 109.5 . .
H54A C54 H54B 109.5 . .
O53 C54 H54C 109.5 . .
H54A C54 H54C 109.5 . .
H54B C54 H54C 109.5 . .
C70 N61 C62 118.8(5) . .
C70 N61 Sc1 93.7(3) . .
C62 N61 Sc1 139.8(3) . .
C63 C62 C67 119.6(7) . .
C63 C62 N61 121.9(7) . .
C67 C62 N61 118.4(6) . .
C62 C63 C64 117.6(8) . .
C62 C63 C68 120.7(8) . .
C64 C63 C68 121.7(8) . .
C65 C64 C63 120.1(9) . .
C65 C64 H64 119.9 . .
C63 C64 H64 119.9 . .
C66 C65 C64 120.4(10) . .
C66 C65 H65 119.8 . .
C64 C65 H65 119.8 . .
C65 C66 C67 123.5(11) . .
C65 C66 H66 118.3 . .
C67 C66 H66 118.3 . .
C66 C67 C62 118.7(9) . .
C66 C67 C69 118.4(8) . .
C62 C67 C69 122.9(6) . .
C63 C68 H68A 109.5 . .
C63 C68 H68B 109.5 . .
H68A C68 H68B 109.5 . .
C63 C68 H68C 109.5 . .
H68A C68 H68C 109.5 . .
H68B C68 H68C 109.5 . .
C67 C69 H69A 109.5 . .
C67 C69 H69B 109.5 . .
H69A C69 H69B 109.5 . .
C67 C69 H69C 109.5 . .
H69A C69 H69C 109.5 . .
H69B C69 H69C 109.5 . .
N61 C70 N75 110.2(5) . .
N61 C70 C71 130.5(5) . .
N75 C70 C71 119.3(5) . .
N61 C70 Sc1 56.1(3) . .
N75 C70 Sc1 54.2(3) . .
C71 C70 Sc1 172.6(4) . .
C72 C71 C70 118.4(6) . .
C72 C71 H71 120.8 . .
C70 C71 H71 120.8 . .
C71 C72 C73 121.8(5) . .
C71 C72 H72 119.1 . .
C73 C72 H72 119.1 . .
C74 C73 C72 116.9(5) . .
C74 C73 H73 121.5 . .
C72 C73 H73 121.5 . .
N75 C74 C73 123.0(5) . .
N75 C74 N77 116.3(4) . .
C73 C74 N77 120.7(5) . .
C74 N75 C70 120.4(5) . .
C74 N75 Sc1 144.9(4) . .
C70 N75 Sc1 94.5(3) . .
C85 N77 C74 124.0(4) . .
C85 N77 C77 122.1(5) . .
C74 N77 C77 113.0(4) . .
C78 C77 C82 122.7(5) . .
C78 C77 N77 119.8(5) . .
C82 C77 N77 117.1(5) . .
C77 C78 C79 117.3(7) . .
C77 C78 C83 123.1(6) . .
C79 C78 C83 119.6(7) . .
C80 C79 C78 121.6(7) . .
C80 C79 H79 119.2 . .
C78 C79 H79 119.2 . .
C79 C80 C81 120.1(6) . .
C79 C80 H80 119.9 . .
C81 C80 H80 119.9 . .
C80 C81 C82 120.7(7) . .
C80 C81 H81 119.7 . .
C82 C81 H81 119.7 . .
C81 C82 C77 117.6(6) . .
C81 C82 C84 119.6(6) . .
C77 C82 C84 122.7(5) . .
C78 C83 H83A 109.5 . .
C78 C83 H83B 109.5 . .
H83A C83 H83B 109.5 . .
C78 C83 H83C 109.5 . .
H83A C83 H83C 109.5 . .
H83B C83 H83C 109.5 . .
C82 C84 H84A 109.5 . .
C82 C84 H84B 109.5 . .
H84A C84 H84B 109.5 . .
C82 C84 H84C 109.5 . .
H84A C84 H84C 109.5 . .
H84B C84 H84C 109.5 . .
N90 C85 N77 125.5(5) . .
N90 C85 C86 121.6(5) . .
N77 C85 C86 112.8(4) . .
F88 C86 F87 106.4(5) . .
F88 C86 F89 107.5(5) . .
F87 C86 F89 105.8(5) . .
F88 C86 C85 110.1(5) . .
F87 C86 C85 112.4(5) . .
F89 C86 C85 114.2(5) . .
C85 N90 C52 117.2(4) . .
C85 N90 Sc1 130.9(4) . .
C52 N90 Sc1 110.4(3) . .
C102 C101 C106 120 . .
C102 C101 H101 120 . .
C106 C101 H101 120 . .
C101 C102 C103 120 . .
C101 C102 H102 120 . .
C103 C102 H102 120 . .
C102 C103 C104 120 . .
C102 C103 H103 120 . .
C104 C103 H103 120 . .
C105 C104 C103 120 . .
C105 C104 H104 120 . .
C103 C104 H104 120 . .
C106 C105 C104 120 . .
C106 C105 H105 120 . .
C104 C105 H105 120 . .
C105 C106 C101 120 . .
C105 C106 H106 120 . .
C101 C106 H106 120 . .
C112 C111 C116 120.0(11) . .
C112 C111 H111 120 . .
C116 C111 H111 120 . .
C111 C112 C113 119.6(10) . .
C111 C112 H112 120.2 . .
C113 C112 H112 120.2 . .
C114 C113 C112 119.8(10) . .
C114 C113 H113 120.1 . .
C112 C113 H113 120.1 . .
C113 C114 C115 121.4(11) . .
C113 C114 H114 119.3 . .
C115 C114 H114 119.3 . .
C114 C115 C116 120.5(10) . .
C114 C115 H115 119.8 . .
C116 C115 H115 119.8 . .
C115 C116 C111 118.5(10) . .
C115 C116 H116 120.7 . .
C111 C116 H116 120.7 . .
C122 C121 C123 118.7(6) . 2_576
C122 C121 H121 120.6 . .
C123 C121 H121 120.6 2_576 .
C123 C122 C121 121.0(6) . .
C123 C122 H122 119.5 . .
C121 C122 H122 119.5 . .
C122 C123 C121 120.3(7) . 2_576
C122 C123 H123 119.9 . .
C121 C123 H123 119.9 2_576 .

loop_
_geom_bond_atom_site_label_1
_geom_bond_atom_site_label_2
_geom_bond_distance
_geom_bond_site_symmetry_2
Sc1 O1 1.872(4) .
Sc1 N75 2.175(4) .
Sc1 N61 2.224(5) .
Sc1 N11 2.259(5) .
Sc1 N25 2.281(5) .
Sc1 N90 2.369(5) .
Sc1 C70 2.673(6) .
Sc1 C20 2.715(6) .
O1 C2 1.386(7) .
C2 H2A 0.98 .
C2 H2B 0.98 .
C2 H2C 0.98 .
N11 C20 1.335(7) .
N11 C12 1.428(7) .
C12 C17 1.392(9) .
C12 C13 1.406(9) .
C13 C14 1.395(9) .
C13 C18 1.473(11) .
C14 C15 1.380(12) .
C14 H14 0.95 .
C15 C16 1.363(11) .
C15 H15 0.95 .
C16 C17 1.397(8) .
C16 H16 0.95 .
C17 C19 1.498(10) .
C18 H18A 0.98 .
C18 H18B 0.98 .
C18 H18C 0.98 .
C19 H19A 0.98 .
C19 H19B 0.98 .
C19 H19C 0.98 .
C20 N25 1.388(7) .
C20 C21 1.420(8) .
C21 C22 1.368(8) .
C21 H21 0.95 .
C22 C23 1.394(8) .
C22 H22 0.95 .
C23 C24 1.378(8) .
C23 H23 0.95 .
C24 N25 1.341(7) .
C24 N26 1.444(7) .
N26 C35 1.392(7) .
N26 C27 1.458(7) .
C27 C28 1.386(9) .
C27 C32 1.398(8) .
C28 C29 1.425(10) .
C28 C33 1.484(9) .
C29 C30 1.360(10) .
C29 H29 0.95 .
C30 C31 1.356(10) .
C30 H30 0.95 .
C31 C32 1.410(9) .
C31 H31 0.95 .
C32 C34 1.506(9) .
C33 H33A 0.98 .
C33 H33B 0.98 .
C33 H33C 0.98 .
C34 H34A 0.98 .
C34 H34B 0.98 .
C34 H34C 0.98 .
C35 N40 1.267(7) .
C35 C36 1.542(8) .
C36 F39 1.325(7) .
C36 F37 1.327(8) .
C36 F38 1.344(7) .
N40 C41 1.395(7) .
C41 C42 1.388(8) .
C41 C46 1.428(8) .
C42 C43 1.357(8) .
C42 H42 0.95 .
C43 C44 1.384(9) .
C43 H43 0.95 .
C44 C45 1.380(9) .
C44 H44 0.95 .
C45 C46 1.387(8) .
C45 H45 0.95 .
C46 C47 1.486(8) .
C47 C52 1.397(8) .
C47 C48 1.409(7) .
C48 C49 1.367(9) .
C48 H48 0.95 .
C49 C50 1.403(9) .
C49 H49 0.95 .
C50 C51 1.373(8) .
C50 H50 0.95 .
C51 O53 1.367(7) .
C51 C52 1.417(8) .
C52 N90 1.450(6) .
O53 C54 1.430(8) .
C54 H54A 0.98 .
C54 H54B 0.98 .
C54 H54C 0.98 .
N61 C70 1.346(7) .
N61 C62 1.432(8) .
C62 C63 1.392(10) .
C62 C67 1.429(11) .
C63 C64 1.458(13) .
C63 C68 1.472(12) .
C64 C65 1.383(15) .
C64 H64 0.95 .
C65 C66 1.312(15) .
C65 H65 0.95 .
C66 C67 1.381(11) .
C66 H66 0.95 .
C67 C69 1.486(12) .
C68 H68A 0.98 .
C68 H68B 0.98 .
C68 H68C 0.98 .
C69 H69A 0.98 .
C69 H69B 0.98 .
C69 H69C 0.98 .
C70 N75 1.391(7) .
C70 C71 1.404(8) .
C71 C72 1.366(8) .
C71 H71 0.95 .
C72 C73 1.404(8) .
C72 H72 0.95 .
C73 C74 1.374(8) .
C73 H73 0.95 .
C74 N75 1.322(6) .
C74 N77 1.445(7) .
N77 C85 1.382(7) .
N77 C77 1.478(6) .
C77 C78 1.375(9) .
C77 C82 1.400(8) .
C78 C79 1.404(9) .
C78 C83 1.501(10) .
C79 C80 1.361(11) .
C79 H79 0.95 .
C80 C81 1.381(11) .
C80 H80 0.95 .
C81 C82 1.393(8) .
C81 H81 0.95 .
C82 C84 1.487(9) .
C83 H83A 0.98 .
C83 H83B 0.98 .
C83 H83C 0.98 .
C84 H84A 0.98 .
C84 H84B 0.98 .
C84 H84C 0.98 .
C85 N90 1.305(7) .
C85 C86 1.554(8) .
C86 F88 1.329(7) .
C86 F87 1.330(6) .
C86 F89 1.332(7) .
C101 C102 1.39 .
C101 C106 1.39 .
C101 H101 0.95 .
C102 C103 1.39 .
C102 H102 0.95 .
C103 C104 1.39 .
C103 H103 0.95 .
C104 C105 1.39 .
C104 H104 0.95 .
C105 C106 1.39 .
C105 H105 0.95 .
C106 H106 0.95 .
C111 C112 1.366(14) .
C111 C116 1.401(15) .
C111 H111 0.95 .
C112 C113 1.381(13) .
C112 H112 0.95 .
C113 C114 1.341(12) .
C113 H113 0.95 .
C114 C115 1.355(14) .
C114 H114 0.95 .
C115 C116 1.366(15) .
C115 H115 0.95 .
C116 H116 0.95 .
C121 C122 1.379(10) .
C121 C123 1.387(9) 2_576
C121 H121 0.95 .
C122 C123 1.361(9) .
C122 H122 0.95 .
C123 C121 1.387(9) 2_576
C123 H123 0.95 .

loop_
_geom_torsion_atom_site_label_1
_geom_torsion_atom_site_label_2
_geom_torsion_atom_site_label_3
_geom_torsion_atom_site_label_4
_geom_torsion
_geom_torsion_site_symmetry_1
_geom_torsion_site_symmetry_4
N75 Sc1 O1 C2 20(2) . .
N61 Sc1 O1 C2 81(2) . .
N11 Sc1 O1 C2 -157(2) . .
N25 Sc1 O1 C2 -170(2) . .
N90 Sc1 O1 C2 -50(2) . .
C70 Sc1 O1 C2 52(2) . .
C20 Sc1 O1 C2 -170(2) . .
O1 Sc1 N11 C20 -19.9(8) . .
N75 Sc1 N11 C20 163.2(4) . .
N61 Sc1 N11 C20 102.5(4) . .
N25 Sc1 N11 C20 -4.3(3) . .
N90 Sc1 N11 C20 -125.0(3) . .
C70 Sc1 N11 C20 132.5(4) . .
O1 Sc1 N11 C12 167.1(7) . .
N75 Sc1 N11 C12 -9.8(8) . .
N61 Sc1 N11 C12 -70.5(8) . .
N25 Sc1 N11 C12 -177.3(9) . .
N90 Sc1 N11 C12 62.0(8) . .
C70 Sc1 N11 C12 -40.4(8) . .
C20 Sc1 N11 C12 -173.0(10) . .
C20 N11 C12 C17 82.4(7) . .
Sc1 N11 C12 C17 -105.4(8) . .
C20 N11 C12 C13 -97.6(7) . .
Sc1 N11 C12 C13 74.5(10) . .
C17 C12 C13 C14 -0.1(9) . .
N11 C12 C13 C14 179.9(6) . .
C17 C12 C13 C18 179.1(7) . .
N11 C12 C13 C18 -0.9(10) . .
C12 C13 C14 C15 -1.5(11) . .
C18 C13 C14 C15 179.3(7) . .
C13 C14 C15 C16 1.8(11) . .
C14 C15 C16 C17 -0.4(11) . .
C13 C12 C17 C16 1.4(10) . .
N11 C12 C17 C16 -178.7(6) . .
C13 C12 C17 C19 -178.2(6) . .
N11 C12 C17 C19 1.8(9) . .
C15 C16 C17 C12 -1.1(11) . .
C15 C16 C17 C19 178.4(7) . .
C12 N11 C20 N25 -177.5(5) . .
Sc1 N11 C20 N25 6.6(5) . .
C12 N11 C20 C21 5.7(9) . .
Sc1 N11 C20 C21 -170.2(6) . .
C12 N11 C20 Sc1 175.9(6) . .
O1 Sc1 C20 N11 171.1(3) . .
N75 Sc1 C20 N11 -18.5(4) . .
N61 Sc1 C20 N11 -82.0(4) . .
N25 Sc1 C20 N11 172.7(5) . .
N90 Sc1 C20 N11 61.2(4) . .
C70 Sc1 C20 N11 -52.5(4) . .
O1 Sc1 C20 N25 -1.6(4) . .
N75 Sc1 C20 N25 168.8(3) . .
N61 Sc1 C20 N25 105.3(3) . .
N11 Sc1 C20 N25 -172.7(5) . .
N90 Sc1 C20 N25 -111.5(3) . .
C70 Sc1 C20 N25 134.8(3) . .
N11 C20 C21 C22 178.3(6) . .
N25 C20 C21 C22 1.7(9) . .
C20 C21 C22 C23 -0.4(10) . .
C21 C22 C23 C24 0.0(10) . .
C22 C23 C24 N25 -0.9(9) . .
C22 C23 C24 N26 -179.0(5) . .
C23 C24 N25 C20 2.2(9) . .
N26 C24 N25 C20 -179.8(5) . .
C23 C24 N25 Sc1 -164.3(5) . .
N26 C24 N25 Sc1 13.7(11) . .
N11 C20 N25 C24 -179.6(5) . .
C21 C20 N25 C24 -2.5(8) . .
Sc1 C20 N25 C24 -173.1(6) . .
N11 C20 N25 Sc1 -6.5(5) . .
C21 C20 N25 Sc1 170.6(5) . .
O1 Sc1 N25 C24 -13.1(8) . .
N75 Sc1 N25 C24 150.4(7) . .
N61 Sc1 N25 C24 85.6(8) . .
N11 Sc1 N25 C24 172.2(8) . .
N90 Sc1 N25 C24 -108.8(7) . .
C70 Sc1 N25 C24 107.6(7) . .
C20 Sc1 N25 C24 168.1(9) . .
O1 Sc1 N25 C20 178.8(3) . .
N75 Sc1 N25 C20 -17.8(5) . .
N61 Sc1 N25 C20 -82.6(3) . .
N11 Sc1 N25 C20 4.1(3) . .
N90 Sc1 N25 C20 83.1(3) . .
C70 Sc1 N25 C20 -60.6(4) . .
N25 C24 N26 C35 49.7(8) . .
C23 C24 N26 C35 -132.2(6) . .
N25 C24 N26 C27 -137.9(5) . .
C23 C24 N26 C27 40.3(7) . .
C35 N26 C27 C28 -107.0(6) . .
C24 N26 C27 C28 80.5(7) . .
C35 N26 C27 C32 75.3(7) . .
C24 N26 C27 C32 -97.2(6) . .
C32 C27 C28 C29 -2.3(9) . .
N26 C27 C28 C29 -179.9(5) . .
C32 C27 C28 C33 177.4(6) . .
N26 C27 C28 C33 -0.3(9) . .
C27 C28 C29 C30 1.7(10) . .
C33 C28 C29 C30 -177.9(7) . .
C28 C29 C30 C31 0.3(11) . .
C29 C30 C31 C32 -1.8(10) . .
C28 C27 C32 C31 0.9(8) . .
N26 C27 C32 C31 178.4(5) . .
C28 C27 C32 C34 -178.6(6) . .
N26 C27 C32 C34 -1.1(8) . .
C30 C31 C32 C27 1.3(9) . .
C30 C31 C32 C34 -179.2(6) . .
C24 N26 C35 N40 15.7(9) . .
C27 N26 C35 N40 -156.4(6) . .
C24 N26 C35 C36 -165.0(5) . .
C27 N26 C35 C36 22.9(7) . .
N40 C35 C36 F39 -10.4(7) . .
N26 C35 C36 F39 170.1(5) . .
N40 C35 C36 F37 -131.7(6) . .
N26 C35 C36 F37 48.9(7) . .
N40 C35 C36 F38 107.8(6) . .
N26 C35 C36 F38 -71.7(7) . .
N26 C35 N40 C41 9.9(10) . .
C36 C35 N40 C41 -169.4(5) . .
C35 N40 C41 C42 48.9(8) . .
C35 N40 C41 C46 -139.4(6) . .
N40 C41 C42 C43 170.5(5) . .
C46 C41 C42 C43 -1.1(8) . .
C41 C42 C43 C44 2.0(9) . .
C42 C43 C44 C45 -2.2(9) . .
C43 C44 C45 C46 1.5(9) . .
C44 C45 C46 C41 -0.5(8) . .
C44 C45 C46 C47 -169.7(5) . .
C42 C41 C46 C45 0.3(7) . .
N40 C41 C46 C45 -171.8(5) . .
C42 C41 C46 C47 169.9(5) . .
N40 C41 C46 C47 -2.1(7) . .
C45 C46 C47 C52 -74.3(8) . .
C41 C46 C47 C52 116.7(6) . .
C45 C46 C47 C48 104.7(6) . .
C41 C46 C47 C48 -64.3(7) . .
C52 C47 C48 C49 -1.3(9) . .
C46 C47 C48 C49 179.6(6) . .
C47 C48 C49 C50 -1.2(9) . .
C48 C49 C50 C51 1.2(9) . .
C49 C50 C51 O53 -177.6(6) . .
C49 C50 C51 C52 1.3(9) . .
C48 C47 C52 C51 3.7(8) . .
C46 C47 C52 C51 -177.3(5) . .
C48 C47 C52 N90 173.5(5) . .
C46 C47 C52 N90 -7.6(9) . .
O53 C51 C52 C47 175.2(5) . .
C50 C51 C52 C47 -3.8(9) . .
O53 C51 C52 N90 4.5(7) . .
C50 C51 C52 N90 -174.5(5) . .
C50 C51 O53 C54 11.6(8) . .
C52 C51 O53 C54 -167.4(6) . .
O1 Sc1 N61 C70 -111.2(3) . .
N75 Sc1 N61 C70 2.4(3) . .
N11 Sc1 N61 C70 85.4(3) . .
N25 Sc1 N61 C70 145.7(3) . .
N90 Sc1 N61 C70 -17.6(4) . .
C20 Sc1 N61 C70 114.6(3) . .
O1 Sc1 N61 C62 34.3(6) . .
N75 Sc1 N61 C62 148.0(7) . .
N11 Sc1 N61 C62 -129.0(6) . .
N25 Sc1 N61 C62 -68.7(6) . .
N90 Sc1 N61 C62 127.9(6) . .
C70 Sc1 N61 C62 145.6(8) . .
C20 Sc1 N61 C62 -99.8(6) . .
C70 N61 C62 C63 -124.3(6) . .
Sc1 N61 C62 C63 95.8(7) . .
C70 N61 C62 C67 58.9(7) . .
C67 C62 C63 C64 -0.2(9) . .
N61 C62 C63 C64 -177.0(5) . .
C67 C62 C63 C68 178.9(6) . .
N61 C62 C63 C68 2.2(9) . .
C62 C63 C64 C65 0.8(11) . .
C68 C63 C64 C65 -178.3(8) . .
C63 C64 C65 C66 -2.2(14) . .
C64 C65 C66 C67 3.0(15) . .
C65 C66 C67 C62 -2.3(12) . .
C65 C66 C67 C69 176.6(8) . .
C63 C62 C67 C66 0.9(9) . .
N61 C62 C67 C66 177.7(6) . .
C63 C62 C67 C69 -178.0(6) . .
N61 C62 C67 C69 -1.1(9) . .
C62 N61 C70 N75 -158.9(5) . .
Sc1 N61 C70 N75 -3.5(4) . .
C62 N61 C70 C71 20.5(9) . .
Sc1 N61 C70 C71 175.8(6) . .
C62 N61 C70 Sc1 -155.4(5) . .
O1 Sc1 C70 N61 73.8(3) . .
N75 Sc1 C70 N61 -175.9(5) . .
N11 Sc1 C70 N61 -96.9(3) . .
N25 Sc1 C70 N61 -45.3(4) . .
N90 Sc1 C70 N61 166.5(3) . .
C20 Sc1 C70 N61 -74.0(3) . .
O1 Sc1 C70 N75 -110.3(3) . .
N61 Sc1 C70 N75 175.9(5) . .
N11 Sc1 C70 N75 79.0(3) . .
N25 Sc1 C70 N75 130.6(3) . .
N90 Sc1 C70 N75 -17.5(3) . .
C20 Sc1 C70 N75 101.9(3) . .
N61 C70 C71 C72 177.8(6) . .
N75 C70 C71 C72 -2.9(8) . .
C70 C71 C72 C73 1.9(9) . .
C71 C72 C73 C74 0.8(9) . .
C72 C73 C74 N75 -2.6(8) . .
C72 C73 C74 N77 176.7(5) . .
C73 C74 N75 C70 1.6(8) . .
N77 C74 N75 C70 -177.7(4) . .
C73 C74 N75 Sc1 176.5(5) . .
N77 C74 N75 Sc1 -2.8(9) . .
N61 C70 N75 C74 -179.3(5) . .
C71 C70 N75 C74 1.2(7) . .
Sc1 C70 N75 C74 177.1(5) . .
N61 C70 N75 Sc1 3.6(4) . .
C71 C70 N75 Sc1 -175.8(4) . .
O1 Sc1 N75 C74 -95.2(6) . .
N61 Sc1 N75 C74 -177.9(7) . .
N11 Sc1 N75 C74 83.6(6) . .
N25 Sc1 N75 C74 102.5(7) . .
N90 Sc1 N75 C74 -13.6(6) . .
C70 Sc1 N75 C74 -175.6(8) . .
C20 Sc1 N75 C74 92.6(6) . .
O1 Sc1 N75 C70 80.3(3) . .
N61 Sc1 N75 C70 -2.3(3) . .
N11 Sc1 N75 C70 -100.8(3) . .
N25 Sc1 N75 C70 -82.0(4) . .
N90 Sc1 N75 C70 162.0(3) . .
C20 Sc1 N75 C70 -91.8(3) . .
N75 C74 N77 C85 21.1(7) . .
C73 C74 N77 C85 -158.2(5) . .
N75 C74 N77 C77 -169.1(5) . .
C73 C74 N77 C77 11.6(7) . .
C85 N77 C77 C78 87.6(7) . .
C74 N77 C77 C78 -82.4(6) . .
C85 N77 C77 C82 -99.5(6) . .
C74 N77 C77 C82 90.5(6) . .
C82 C77 C78 C79 1.2(9) . .
N77 C77 C78 C79 173.6(6) . .
C82 C77 C78 C83 -175.9(6) . .
N77 C77 C78 C83 -3.5(9) . .
C77 C78 C79 C80 0.0(11) . .
C83 C78 C79 C80 177.2(7) . .
C78 C79 C80 C81 0.0(12) . .
C79 C80 C81 C82 -1.2(11) . .
C80 C81 C82 C77 2.2(10) . .
C80 C81 C82 C84 -176.9(6) . .
C78 C77 C82 C81 -2.2(9) . .
N77 C77 C82 C81 -174.8(5) . .
C78 C77 C82 C84 176.8(6) . .
N77 C77 C82 C84 4.2(8) . .
C74 N77 C85 N90 -11.0(9) . .
C77 N77 C85 N90 -179.9(5) . .
C74 N77 C85 C86 173.9(5) . .
C77 N77 C85 C86 5.0(7) . .
N90 C85 C86 F88 -115.8(6) . .
N77 C85 C86 F88 59.6(6) . .
N90 C85 C86 F87 2.7(8) . .
N77 C85 C86 F87 178.0(5) . .
N90 C85 C86 F89 123.2(6) . .
N77 C85 C86 F89 -61.5(6) . .
N77 C85 N90 C52 147.7(5) . .
C86 C85 N90 C52 -37.6(7) . .
N77 C85 N90 Sc1 -16.9(8) . .
C86 C85 N90 Sc1 157.8(4) . .
C47 C52 N90 C85 125.6(6) . .
C51 C52 N90 C85 -64.3(7) . .
C47 C52 N90 Sc1 -66.8(6) . .
C51 C52 N90 Sc1 103.3(5) . .
O1 Sc1 N90 C85 136.9(5) . .
N75 Sc1 N90 C85 22.5(5) . .
N61 Sc1 N90 C85 40.9(6) . .
N11 Sc1 N90 C85 -62.1(5) . .
N25 Sc1 N90 C85 -120.8(5) . .
C70 Sc1 N90 C85 32.0(5) . .
C20 Sc1 N90 C85 -87.7(5) . .
O1 Sc1 N90 C52 -28.5(4) . .
N75 Sc1 N90 C52 -142.9(4) . .
N61 Sc1 N90 C52 -124.5(3) . .
N11 Sc1 N90 C52 132.5(4) . .
N25 Sc1 N90 C52 73.8(4) . .
C70 Sc1 N90 C52 -133.4(3) . .
C20 Sc1 N90 C52 106.9(3) . .
C106 C101 C102 C103 0 . .
C101 C102 C103 C104 0 . .
C102 C103 C104 C105 0 . .
C103 C104 C105 C106 0 . .
C104 C105 C106 C101 0 . .
C102 C101 C106 C105 0 . .
C116 C111 C112 C113 -2.1(16) . .
C111 C112 C113 C114 3.3(15) . .
C112 C113 C114 C115 -4.4(14) . .
C113 C114 C115 C116 4.4(16) . .
C114 C115 C116 C111 -3.2(16) . .
C112 C111 C116 C115 2.1(16) . .
C123 C121 C122 C123 1.0(12) 2_576 .
C121 C122 C123 C121 -1.1(12) . 2_576
